data_1568173
loop_
_publ_author_name
'Dalhoff, Rosalie'
'Schmidt, Regina'
'Steeb, Lena'
'Rabatinova, Kristina'
'Witte, Matthias'
'Teeuwen, Simon'
'Benjama&#xe2;, Salim'
'H&#xfc;ppe, Henrika'
'Hoffmann, Alexander'
'Herres-Pawlis, Sonja'

_publ_section_title
;
 The bridge towards a more stable and active side-on-peroxido
 (Cu<sub>2</sub><sup>II</sup>(&#xb5;-&#x3b7;<sup>2</sup>:&#x3b7;<sup>2</sup>-O<sub>2</sub>))
 complex as a tyrosinase model system.
;
_journal_issue 0
_journal_name_full 'Faraday discussions'
_journal_page_first 134
_journal_page_last 153
_journal_paper_doi 10.1039/d2fd00162d
_journal_volume 244
_journal_year 2023
_chemical_formula_moiety 'C46 H62 Cu2 N12, 2(F6 P), 2(C H2 Cl2)'
_chemical_formula_sum 'C48 H66 Cl4 Cu2 F12 N12 P2'
_chemical_formula_weight 1369.94
_space_group_crystal_system monoclinic
_space_group_IT_number 14
_space_group_name_Hall '-P 2yn'
_space_group_name_H-M_alt 'P 1 21/n 1'
_atom_sites_solution_hydrogens geom
_audit_creation_method SHELXL-2018/3
_audit_update_record
;
2022-11-16 deposited with the CCDC.	2022-12-20 downloaded from the CCDC.
;
_cell_angle_alpha 90
_cell_angle_beta 91.29(3)
_cell_angle_gamma 90
_cell_formula_units_Z 2
_cell_length_a 11.656(2)
_cell_length_b 15.290(3)
_cell_length_c 17.087(3)
_cell_measurement_reflns_used 43353
_cell_measurement_temperature 100(2)
_cell_measurement_theta_max 33.81
_cell_measurement_theta_min 1.79
_cell_volume 3044.5(10)
_computing_cell_refinement
;
X-Area Recipe 1.36.0.0 (STOE, 2020)
;
_computing_data_collection
;
X-Area Pilatus3_SV 1.31.170.0 (STOE, 2020)
;
_computing_data_reduction
;
X-Area Integrate 1.78.3.0 (STOE, 2020)
X-Area LANA 1.83.8.0 (STOE, 2020)
;
_computing_molecular_graphics SHELXTL
_computing_publication_material
;
STOE & Cie GmbH, X-Area, software package for collecting single-crystal or
multi-domain crystal data on STOE area-detector diffractometers, for image 
processing, for the correction and scaling of reflection intensities and 
for outlier rejection, version 1.90, Darmstadt 2020
;
_computing_structure_refinement 'SHELXL-2018/3 (Sheldrick, 2018)'
_computing_structure_solution 'SHELXT 2018/2 (Sheldrick, 2018)'
_diffrn_ambient_temperature 100
_diffrn_detector Pilatus200K
_diffrn_detector_area_resol_mean 5.81
_diffrn_detector_type 'DECTRIS PILATUS 200K'
_diffrn_measured_fraction_theta_full 0.999
_diffrn_measured_fraction_theta_max 0.999
_diffrn_measurement_details ' 1221 frames, detector distance = 60 mm'
_diffrn_measurement_device 'Eulerian 4-circle diffractometer'
_diffrn_measurement_device_type 'STOE STADIVARI'
_diffrn_measurement_method 'rotation method, \w scans'
_diffrn_radiation_collimation '0.6 mm diameter'
_diffrn_radiation_monochromator 'Graded multilayer mirror'
_diffrn_radiation_polarisn_norm 270
_diffrn_radiation_probe x-ray
_diffrn_radiation_type 'Mo K\a'
_diffrn_radiation_wavelength 0.71073
_diffrn_reflns_av_R_equivalents 0.1264
_diffrn_reflns_av_unetI/netI 0.0490
_diffrn_reflns_Laue_measured_fraction_full 0.999
_diffrn_reflns_Laue_measured_fraction_max 0.999
_diffrn_reflns_limit_h_max 14
_diffrn_reflns_limit_h_min -15
_diffrn_reflns_limit_k_max 20
_diffrn_reflns_limit_k_min -18
_diffrn_reflns_limit_l_max 21
_diffrn_reflns_limit_l_min -22
_diffrn_reflns_number 63450
_diffrn_reflns_point_group_measured_fraction_full 0.999
_diffrn_reflns_point_group_measured_fraction_max 0.999
_diffrn_reflns_theta_full 25.242
_diffrn_reflns_theta_max 27.995
_diffrn_reflns_theta_min 1.787
_diffrn_source 'Genix Mo'
_diffrn_source_current 1.000
_diffrn_source_power 0.050
_diffrn_source_voltage 50
_exptl_absorpt_coefficient_mu 1.008
_exptl_absorpt_correction_T_max 0.6745
_exptl_absorpt_correction_T_min 0.3283
_exptl_absorpt_correction_type multi-scan
_exptl_absorpt_process_details
;
STOE X-Red32, absorption correction by Gaussian integration, analogous to
P. Coppens, "The Evaluation of Absorption and Extinction in Single-Crystal
Structure Analysis", published in: F. R. Ahmed (Editor), "Crystallographic
Computing", Munksgaard, Copenhagen (1970), 255 - 270. Afterwards scaling of
reflection intensities was performed within STOE LANA. J. Koziskova, F. Hahn,
J. Richter, J. Kozisek, Acta Chimica Slovaca, vol. 9, no. 2, 2016, pp. 136-140.
;
_exptl_crystal_colour colourless
_exptl_crystal_density_diffrn 1.494
_exptl_crystal_description block
_exptl_crystal_F_000 1404
_exptl_crystal_size_max 0.300
_exptl_crystal_size_mid 0.250
_exptl_crystal_size_min 0.210
_refine_diff_density_max 0.665
_refine_diff_density_min -0.808
_refine_diff_density_rms 0.106
_refine_ls_extinction_method none
_refine_ls_goodness_of_fit_ref 1.236
_refine_ls_hydrogen_treatment constr
_refine_ls_matrix_type full
_refine_ls_number_parameters 399
_refine_ls_number_reflns 7359
_refine_ls_number_restraints 0
_refine_ls_restrained_S_all 1.236
_refine_ls_R_factor_all 0.0747
_refine_ls_R_factor_gt 0.0642
_refine_ls_shift/su_max 0.000
_refine_ls_shift/su_mean 0.000
_refine_ls_structure_factor_coef Fsqd
_refine_ls_weighting_details 'w=1/[\s^2^(Fo^2^)+(0.0098P)^2^+12.6144P] where P=(Fo^2^+2Fc^2^)/3'
_refine_ls_weighting_scheme calc
_refine_ls_wR_factor_gt 0.1421
_refine_ls_wR_factor_ref 0.1449
_reflns_Friedel_coverage 0.000
_reflns_number_gt 6265
_reflns_number_total 7359
_reflns_threshold_expression 'I > 2\s(I)'
_cod_data_source_file d2fd00162d2.cif
_cod_data_source_block C4
_cod_depositor_comments 'Adding full bibliography for 1568167--1568173.cif.'
_cod_original_cell_volume 3044.5(11)
_cod_original_sg_symbol_H-M 'P 21/n'
_cod_database_code 1568173
_shelx_shelxl_version_number 2018/3
_shelx_space_group_comment
;
The symmetry employed for this shelxl refinement is uniquely defined
by the following loop, which should always be used as a source of
symmetry information in preference to the above space-group names.
They are only intended as comments.
;
_shelx_estimated_absorpt_t_min 0.752
_shelx_estimated_absorpt_t_max 0.816

loop_
_space_group_symop_operation_xyz
'x, y, z'
'-x+1/2, y+1/2, -z+1/2'
'-x, -y, -z'
'x-1/2, -y-1/2, z-1/2'

loop_
_atom_site_label
_atom_site_type_symbol
_atom_site_fract_x
_atom_site_fract_y
_atom_site_fract_z
_atom_site_U_iso_or_equiv
_atom_site_adp_type
_atom_site_occupancy
_atom_site_site_symmetry_order
_atom_site_calc_flag
_atom_site_refinement_flags_posn
_atom_site_refinement_flags_adp
_atom_site_refinement_flags_occupancy
_atom_site_disorder_assembly
_atom_site_disorder_group
Cu1 Cu 0.20995(4) 0.12506(3) 0.60392(3) 0.01687(11) Uani 1 1 d . . . . .
Cl1 Cl 0.14324(12) 0.78481(8) 0.54747(9) 0.0450(3) Uani 1 1 d . . . . .
P1 P 0.29072(9) 0.52061(7) 0.37537(6) 0.0194(2) Uani 1 1 d . . . . .
F1 F 0.2300(3) 0.50545(18) 0.29214(15) 0.0377(7) Uani 1 1 d . . . . .
N1 N 0.1558(3) 0.3051(2) 0.56847(18) 0.0163(6) Uani 1 1 d . . . . .
C1 C 0.2285(3) 0.2829(2) 0.5032(2) 0.0166(7) Uani 1 1 d . . . . .
H1 H 0.234229 0.336229 0.469650 0.020 Uiso 1 1 calc R U . . .
Cl2 Cl 0.07959(16) 0.61401(9) 0.60398(11) 0.0633(5) Uani 1 1 d . . . . .
F2 F 0.3504(2) 0.53553(18) 0.45944(14) 0.0333(6) Uani 1 1 d . . . . .
N2 N 0.1369(3) 0.2472(2) 0.62660(18) 0.0159(6) Uani 1 1 d . . . . .
C2 C 0.0994(3) 0.3813(3) 0.5801(2) 0.0228(8) Uani 1 1 d . . . . .
H2 H 0.100407 0.431545 0.547389 0.027 Uiso 1 1 calc R U . . .
F3 F 0.1718(2) 0.50012(19) 0.41743(17) 0.0373(6) Uani 1 1 d . . . . .
N3 N 0.3436(3) 0.2618(2) 0.53114(18) 0.0181(6) Uani 1 1 d . . . . .
C3 C 0.0408(3) 0.3720(3) 0.6479(3) 0.0247(8) Uani 1 1 d . . . . .
H3 H -0.007415 0.414013 0.671563 0.030 Uiso 1 1 calc R U . . .
F4 F 0.3231(2) 0.41801(16) 0.38011(15) 0.0326(6) Uani 1 1 d . . . . .
N4 N 0.3647(3) 0.1863(2) 0.57157(18) 0.0163(6) Uani 1 1 d . . . . .
C4 C 0.0662(3) 0.2879(2) 0.6756(2) 0.0182(7) Uani 1 1 d . . . . .
F5 F 0.2573(2) 0.62207(16) 0.37104(15) 0.0280(5) Uani 1 1 d . . . . .
N5 N 0.1489(3) 0.1354(2) 0.48669(17) 0.0157(6) Uani 1 1 d . . . . .
C5 C 0.0214(3) 0.2412(3) 0.7471(2) 0.0236(8) Uani 1 1 d . . . . .
F6 F 0.4098(2) 0.54001(17) 0.33402(15) 0.0314(6) Uani 1 1 d . . . . .
C6 C 0.1205(4) 0.2046(3) 0.7976(2) 0.0296(9) Uani 1 1 d . . . . .
H6A H 0.089519 0.169523 0.840259 0.044 Uiso 1 1 calc R U . . .
H6B H 0.165881 0.253004 0.819545 0.044 Uiso 1 1 calc R U . . .
H6C H 0.169363 0.167760 0.765305 0.044 Uiso 1 1 calc R U . . .
C7 C -0.0558(4) 0.1663(3) 0.7171(3) 0.0370(11) Uani 1 1 d . . . . .
H7A H -0.086931 0.134557 0.761727 0.055 Uiso 1 1 calc R U . . .
H7B H -0.010673 0.126124 0.685378 0.055 Uiso 1 1 calc R U . . .
H7C H -0.119083 0.190353 0.685084 0.055 Uiso 1 1 calc R U . . .
C8 C -0.0477(5) 0.3045(4) 0.7967(3) 0.0435(13) Uani 1 1 d . . . . .
H8A H -0.075036 0.274076 0.843177 0.065 Uiso 1 1 calc R U . . .
H8B H -0.113460 0.326440 0.765840 0.065 Uiso 1 1 calc R U . . .
H8C H 0.001240 0.353726 0.812955 0.065 Uiso 1 1 calc R U . . .
C9 C 0.4389(3) 0.3100(3) 0.5224(2) 0.0259(9) Uani 1 1 d . . . . .
H9 H 0.444187 0.364765 0.496449 0.031 Uiso 1 1 calc R U . . .
C10 C 0.5266(4) 0.2649(3) 0.5579(3) 0.0290(9) Uani 1 1 d . . . . .
H10 H 0.604861 0.282025 0.561793 0.035 Uiso 1 1 calc R U . . .
C11 C 0.4779(3) 0.1880(3) 0.5875(2) 0.0190(7) Uani 1 1 d . . . . .
C12 C 0.5394(3) 0.1179(3) 0.6342(2) 0.0228(8) Uani 1 1 d . . . . .
C16 C 0.1786(3) 0.2102(3) 0.4520(2) 0.0172(7) Uani 1 1 d . . . . .
C17 C 0.1706(3) 0.2237(3) 0.3722(2) 0.0212(8) Uani 1 1 d . . . . .
H17 H 0.191292 0.278308 0.350111 0.025 Uiso 1 1 calc R U . . .
C18 C 0.1315(3) 0.1554(3) 0.3249(2) 0.0254(9) Uani 1 1 d . . . . .
H18 H 0.127782 0.161454 0.269605 0.031 Uiso 1 1 calc R U . . .
C19 C 0.0981(3) 0.0789(3) 0.3603(2) 0.0219(8) Uani 1 1 d . . . . .
H19 H 0.070618 0.031565 0.329198 0.026 Uiso 1 1 calc R U . . .
C20 C 0.1045(3) 0.0705(2) 0.4417(2) 0.0179(7) Uani 1 1 d . . . . .
C21 C 0.0594(3) -0.0089(2) 0.4831(2) 0.0186(7) Uani 1 1 d . . . . .
H21A H 0.113467 -0.025568 0.526090 0.022 Uiso 1 1 calc R U . . .
H21B H 0.053989 -0.058439 0.445930 0.022 Uiso 1 1 calc R U . . .
C31 C 0.1608(4) -0.1046(3) 0.7645(3) 0.0336(11) Uani 1 1 d . . . . .
H31A H 0.138357 -0.156994 0.734843 0.050 Uiso 1 1 calc R U . . .
H31B H 0.099875 -0.089302 0.800688 0.050 Uiso 1 1 calc R U . . .
H31C H 0.231992 -0.116254 0.794294 0.050 Uiso 1 1 calc R U . . .
C32 C 0.1789(3) -0.0317(3) 0.7102(2) 0.0226(8) Uani 1 1 d . . . . .
N33 N 0.1927(3) 0.0246(2) 0.6685(2) 0.0210(7) Uani 1 1 d . . . . .
C41 C 0.1613(4) 0.6714(3) 0.5367(3) 0.0329(10) Uani 1 1 d . . . . .
H41A H 0.137809 0.653875 0.482890 0.039 Uiso 1 1 calc R U . . .
H41B H 0.243303 0.656299 0.544609 0.039 Uiso 1 1 calc R U . . .
C13 C 0.6637(7) 0.1347(7) 0.6360(6) 0.032(2) Uani 0.493(7) 1 d . . P A 1
H13A H 0.703452 0.086262 0.662711 0.048 Uiso 0.493(7) 1 calc R U P A 1
H13B H 0.679605 0.189318 0.664167 0.048 Uiso 0.493(7) 1 calc R U P A 1
H13C H 0.690992 0.139510 0.582334 0.048 Uiso 0.493(7) 1 calc R U P A 1
C14 C 0.5124(8) 0.0306(6) 0.5866(5) 0.029(2) Uani 0.493(7) 1 d . . P A 1
H14A H 0.555301 -0.018118 0.610359 0.043 Uiso 0.493(7) 1 calc R U P A 1
H14B H 0.535149 0.037977 0.532179 0.043 Uiso 0.493(7) 1 calc R U P A 1
H14C H 0.429969 0.018129 0.588096 0.043 Uiso 0.493(7) 1 calc R U P A 1
C15 C 0.4873(8) 0.1114(7) 0.7145(5) 0.030(2) Uani 0.493(7) 1 d . . P A 1
H15A H 0.525481 0.064608 0.744443 0.045 Uiso 0.493(7) 1 calc R U P A 1
H15B H 0.405225 0.098246 0.708836 0.045 Uiso 0.493(7) 1 calc R U P A 1
H15C H 0.497456 0.167053 0.742263 0.045 Uiso 0.493(7) 1 calc R U P A 1
C13' C 0.5940(7) 0.1680(6) 0.7092(5) 0.0262(19) Uani 0.507(7) 1 d . . P A 2
H13D H 0.634139 0.125826 0.743188 0.039 Uiso 0.507(7) 1 calc R U P A 2
H13E H 0.532621 0.196214 0.738299 0.039 Uiso 0.507(7) 1 calc R U P A 2
H13F H 0.648291 0.212454 0.691736 0.039 Uiso 0.507(7) 1 calc R U P A 2
C14' C 0.4676(7) 0.0448(5) 0.6655(5) 0.0260(19) Uani 0.507(7) 1 d . . P A 2
H14D H 0.517318 0.002342 0.692662 0.039 Uiso 0.507(7) 1 calc R U P A 2
H14E H 0.426508 0.015824 0.622047 0.039 Uiso 0.507(7) 1 calc R U P A 2
H14F H 0.412142 0.068479 0.702175 0.039 Uiso 0.507(7) 1 calc R U P A 2
C15' C 0.6451(8) 0.0809(7) 0.5919(6) 0.033(2) Uani 0.507(7) 1 d . . P A 2
H15D H 0.687480 0.041350 0.627175 0.050 Uiso 0.507(7) 1 calc R U P A 2
H15E H 0.695172 0.129184 0.576628 0.050 Uiso 0.507(7) 1 calc R U P A 2
H15F H 0.619457 0.048756 0.545034 0.050 Uiso 0.507(7) 1 calc R U P A 2

loop_
_atom_site_aniso_label
_atom_site_aniso_U_11
_atom_site_aniso_U_22
_atom_site_aniso_U_33
_atom_site_aniso_U_23
_atom_site_aniso_U_13
_atom_site_aniso_U_12
Cu1 0.0195(2) 0.0139(2) 0.0172(2) 0.00275(17) 0.00052(16) -0.00218(18)
Cl1 0.0450(7) 0.0239(6) 0.0667(9) 0.0122(6) 0.0109(6) 0.0065(5)
P1 0.0231(5) 0.0176(5) 0.0177(5) 0.0031(4) 0.0017(4) -0.0035(4)
F1 0.0515(17) 0.0350(15) 0.0260(13) -0.0001(11) -0.0121(12) -0.0120(13)
N1 0.0195(15) 0.0140(14) 0.0154(15) 0.0014(12) -0.0006(12) -0.0025(12)
C1 0.0192(17) 0.0155(17) 0.0152(17) 0.0039(13) 0.0005(13) -0.0053(14)
Cl2 0.0782(11) 0.0299(7) 0.0828(12) 0.0131(7) 0.0266(9) -0.0081(7)
F2 0.0415(15) 0.0377(15) 0.0204(12) 0.0003(11) -0.0068(11) 0.0040(12)
N2 0.0163(14) 0.0162(15) 0.0151(14) 0.0013(12) -0.0001(11) -0.0029(12)
C2 0.027(2) 0.0140(17) 0.027(2) 0.0018(15) -0.0045(16) 0.0006(15)
F3 0.0299(14) 0.0346(15) 0.0480(17) 0.0052(13) 0.0133(12) -0.0060(12)
N3 0.0184(15) 0.0177(15) 0.0179(15) 0.0013(12) -0.0017(12) -0.0061(12)
C3 0.0220(19) 0.0175(18) 0.034(2) -0.0047(17) -0.0027(16) 0.0042(15)
F4 0.0494(16) 0.0187(12) 0.0303(14) 0.0049(10) 0.0136(12) 0.0006(11)
N4 0.0161(14) 0.0174(15) 0.0155(14) 0.0020(12) 0.0003(11) -0.0023(12)
C4 0.0152(16) 0.0182(18) 0.0213(18) -0.0007(14) 0.0000(14) -0.0022(14)
F5 0.0285(13) 0.0206(12) 0.0347(13) 0.0042(10) -0.0034(10) 0.0010(10)
N5 0.0135(14) 0.0186(15) 0.0150(14) -0.0006(12) 0.0010(11) -0.0014(12)
C5 0.0221(19) 0.027(2) 0.0219(19) -0.0020(16) 0.0062(15) -0.0024(16)
F6 0.0285(13) 0.0319(14) 0.0342(14) 0.0122(11) 0.0092(11) -0.0020(11)
C6 0.034(2) 0.038(2) 0.0172(19) 0.0041(17) 0.0060(17) -0.0022(19)
C7 0.035(2) 0.044(3) 0.032(2) -0.001(2) 0.011(2) -0.022(2)
C8 0.039(3) 0.055(3) 0.038(3) -0.006(2) 0.018(2) 0.008(2)
C9 0.023(2) 0.028(2) 0.026(2) 0.0090(17) -0.0028(16) -0.0137(17)
C10 0.0203(19) 0.033(2) 0.033(2) 0.0069(19) -0.0052(17) -0.0100(17)
C11 0.0175(17) 0.0223(19) 0.0170(17) 0.0000(14) -0.0011(14) -0.0037(14)
C12 0.0214(19) 0.024(2) 0.0231(19) 0.0056(16) 0.0022(15) 0.0022(16)
C16 0.0146(16) 0.0193(18) 0.0178(18) -0.0019(14) 0.0008(13) -0.0023(14)
C17 0.0201(18) 0.026(2) 0.0178(18) 0.0030(15) 0.0001(14) -0.0074(15)
C18 0.0225(19) 0.038(2) 0.0162(18) -0.0035(16) 0.0030(15) -0.0061(17)
C19 0.0191(18) 0.027(2) 0.0194(19) -0.0074(16) 0.0013(14) -0.0041(16)
C20 0.0136(16) 0.0189(18) 0.0214(18) -0.0030(14) 0.0013(14) -0.0016(14)
C21 0.0168(18) 0.0158(17) 0.0232(18) -0.0027(14) 0.0000(14) -0.0032(14)
C31 0.025(2) 0.037(3) 0.038(3) 0.020(2) 0.0065(19) 0.0061(18)
C32 0.0178(18) 0.023(2) 0.027(2) 0.0044(16) -0.0012(15) 0.0028(15)
N33 0.0193(16) 0.0192(16) 0.0246(17) 0.0032(13) 0.0003(13) -0.0008(13)
C41 0.033(2) 0.028(2) 0.038(3) -0.0058(19) 0.005(2) 0.0014(19)
C13 0.017(4) 0.039(5) 0.039(5) 0.017(4) -0.003(4) 0.001(4)
C14 0.032(5) 0.022(4) 0.033(5) 0.009(4) 0.003(4) 0.009(4)
C15 0.024(4) 0.043(6) 0.023(4) 0.014(4) -0.007(3) -0.002(4)
C13' 0.022(4) 0.032(5) 0.023(4) -0.001(3) -0.008(3) 0.002(3)
C14' 0.025(4) 0.022(4) 0.030(4) 0.005(3) -0.003(3) -0.001(3)
C15' 0.026(4) 0.038(5) 0.035(5) -0.008(4) 0.002(4) 0.008(4)

loop_
_atom_type_symbol
_atom_type_description
_atom_type_scat_dispersion_real
_atom_type_scat_dispersion_imag
_atom_type_scat_source
C C 0.0033 0.0016 'International Tables Vol C Tables 4.2.6.8 and 6.1.1.4'
H H 0.0000 0.0000 'International Tables Vol C Tables 4.2.6.8 and 6.1.1.4'
N N 0.0061 0.0033 'International Tables Vol C Tables 4.2.6.8 and 6.1.1.4'
F F 0.0171 0.0103 'International Tables Vol C Tables 4.2.6.8 and 6.1.1.4'
P P 0.1023 0.0942 'International Tables Vol C Tables 4.2.6.8 and 6.1.1.4'
Cl Cl 0.1484 0.1585 'International Tables Vol C Tables 4.2.6.8 and 6.1.1.4'
Cu Cu 0.3201 1.2651 'International Tables Vol C Tables 4.2.6.8 and 6.1.1.4'

loop_
_geom_angle_atom_site_label_1
_geom_angle_atom_site_label_2
_geom_angle_atom_site_label_3
_geom_angle
_geom_angle_site_symmetry_1
_geom_angle_site_symmetry_3
_geom_angle_publ_flag
N33 Cu1 N2 124.31(13) . . ?
N33 Cu1 N5 124.83(13) . . ?
N2 Cu1 N5 88.80(12) . . ?
N33 Cu1 N4 127.57(13) . . ?
N2 Cu1 N4 90.34(12) . . ?
N5 Cu1 N4 89.44(12) . . ?
F1 P1 F2 179.37(17) . . ?
F1 P1 F6 90.29(16) . . ?
F2 P1 F6 90.34(15) . . ?
F1 P1 F5 89.83(15) . . ?
F2 P1 F5 90.21(14) . . ?
F6 P1 F5 90.71(14) . . ?
F1 P1 F3 90.03(16) . . ?
F2 P1 F3 89.34(16) . . ?
F6 P1 F3 179.31(17) . . ?
F5 P1 F3 89.89(15) . . ?
F1 P1 F4 90.13(15) . . ?
F2 P1 F4 89.82(15) . . ?
F6 P1 F4 89.89(14) . . ?
F5 P1 F4 179.40(16) . . ?
F3 P1 F4 89.51(15) . . ?
N2 N1 C2 111.6(3) . . ?
N2 N1 C1 121.1(3) . . ?
C2 N1 C1 127.3(3) . . ?
N3 C1 N1 110.5(3) . . ?
N3 C1 C16 111.4(3) . . ?
N1 C1 C16 112.9(3) . . ?
N3 C1 H1 107.2 . . ?
N1 C1 H1 107.2 . . ?
C16 C1 H1 107.2 . . ?
C4 N2 N1 105.4(3) . . ?
C4 N2 Cu1 142.1(3) . . ?
N1 N2 Cu1 112.0(2) . . ?
N1 C2 C3 106.7(3) . . ?
N1 C2 H2 126.6 . . ?
C3 C2 H2 126.6 . . ?
C9 N3 N4 112.3(3) . . ?
C9 N3 C1 127.1(3) . . ?
N4 N3 C1 120.6(3) . . ?
C2 C3 C4 106.1(4) . . ?
C2 C3 H3 127.0 . . ?
C4 C3 H3 127.0 . . ?
C11 N4 N3 104.6(3) . . ?
C11 N4 Cu1 142.7(3) . . ?
N3 N4 Cu1 111.2(2) . . ?
N2 C4 C3 110.2(3) . . ?
N2 C4 C5 120.7(3) . . ?
C3 C4 C5 129.1(4) . . ?
C16 N5 C20 118.4(3) . . ?
C16 N5 Cu1 113.4(2) . . ?
C20 N5 Cu1 126.8(3) . . ?
C4 C5 C8 110.1(4) . . ?
C4 C5 C6 110.9(3) . . ?
C8 C5 C6 108.6(4) . . ?
C4 C5 C7 107.0(3) . . ?
C8 C5 C7 110.2(4) . . ?
C6 C5 C7 110.1(4) . . ?
C5 C6 H6A 109.5 . . ?
C5 C6 H6B 109.5 . . ?
H6A C6 H6B 109.5 . . ?
C5 C6 H6C 109.5 . . ?
H6A C6 H6C 109.5 . . ?
H6B C6 H6C 109.5 . . ?
C5 C7 H7A 109.5 . . ?
C5 C7 H7B 109.5 . . ?
H7A C7 H7B 109.5 . . ?
C5 C7 H7C 109.5 . . ?
H7A C7 H7C 109.5 . . ?
H7B C7 H7C 109.5 . . ?
C5 C8 H8A 109.5 . . ?
C5 C8 H8B 109.5 . . ?
H8A C8 H8B 109.5 . . ?
C5 C8 H8C 109.5 . . ?
H8A C8 H8C 109.5 . . ?
H8B C8 H8C 109.5 . . ?
N3 C9 C10 106.7(4) . . ?
N3 C9 H9 126.7 . . ?
C10 C9 H9 126.7 . . ?
C9 C10 C11 106.1(4) . . ?
C9 C10 H10 126.9 . . ?
C11 C10 H10 126.9 . . ?
N4 C11 C10 110.3(3) . . ?
N4 C11 C12 123.2(3) . . ?
C10 C11 C12 126.4(4) . . ?
C13 C12 C11 110.1(5) . . ?
C14' C12 C11 117.1(4) . . ?
C13 C12 C15 114.0(6) . . ?
C11 C12 C15 109.3(5) . . ?
C14' C12 C15' 110.4(6) . . ?
C11 C12 C15' 112.7(5) . . ?
C13 C12 C14 109.9(6) . . ?
C11 C12 C14 103.9(4) . . ?
C15 C12 C14 109.1(6) . . ?
C14' C12 C13' 106.5(5) . . ?
C11 C12 C13' 104.9(4) . . ?
C15' C12 C13' 104.0(5) . . ?
N5 C16 C17 123.6(3) . . ?
N5 C16 C1 118.0(3) . . ?
C17 C16 C1 118.3(3) . . ?
C16 C17 C18 118.4(4) . . ?
C16 C17 H17 120.8 . . ?
C18 C17 H17 120.8 . . ?
C19 C18 C17 118.3(4) . . ?
C19 C18 H18 120.8 . . ?
C17 C18 H18 120.8 . . ?
C18 C19 C20 120.4(4) . . ?
C18 C19 H19 119.8 . . ?
C20 C19 H19 119.8 . . ?
N5 C20 C19 120.6(4) . . ?
N5 C20 C21 117.2(3) . . ?
C19 C20 C21 122.1(3) . . ?
C20 C21 C21 111.2(4) . 3_556 ?
C20 C21 H21A 109.4 . . ?
C21 C21 H21A 109.4 3_556 . ?
C20 C21 H21B 109.4 . . ?
C21 C21 H21B 109.4 3_556 . ?
H21A C21 H21B 108.0 . . ?
C32 C31 H31A 109.5 . . ?
C32 C31 H31B 109.5 . . ?
H31A C31 H31B 109.5 . . ?
C32 C31 H31C 109.5 . . ?
H31A C31 H31C 109.5 . . ?
H31B C31 H31C 109.5 . . ?
N33 C32 C31 179.8(5) . . ?
C32 N33 Cu1 175.6(4) . . ?
Cl2 C41 Cl1 111.0(3) . . ?
Cl2 C41 H41A 109.4 . . ?
Cl1 C41 H41A 109.4 . . ?
Cl2 C41 H41B 109.4 . . ?
Cl1 C41 H41B 109.4 . . ?
H41A C41 H41B 108.0 . . ?
C12 C13 H13A 109.5 . . ?
C12 C13 H13B 109.5 . . ?
H13A C13 H13B 109.5 . . ?
C12 C13 H13C 109.5 . . ?
H13A C13 H13C 109.5 . . ?
H13B C13 H13C 109.5 . . ?
C12 C14 H14A 109.5 . . ?
C12 C14 H14B 109.5 . . ?
H14A C14 H14B 109.5 . . ?
C12 C14 H14C 109.5 . . ?
H14A C14 H14C 109.5 . . ?
H14B C14 H14C 109.5 . . ?
C12 C15 H15A 109.5 . . ?
C12 C15 H15B 109.5 . . ?
H15A C15 H15B 109.5 . . ?
C12 C15 H15C 109.5 . . ?
H15A C15 H15C 109.5 . . ?
H15B C15 H15C 109.5 . . ?
C12 C13' H13D 109.5 . . ?
C12 C13' H13E 109.5 . . ?
H13D C13' H13E 109.5 . . ?
C12 C13' H13F 109.5 . . ?
H13D C13' H13F 109.5 . . ?
H13E C13' H13F 109.5 . . ?
C12 C14' H14D 109.5 . . ?
C12 C14' H14E 109.5 . . ?
H14D C14' H14E 109.5 . . ?
C12 C14' H14F 109.5 . . ?
H14D C14' H14F 109.5 . . ?
H14E C14' H14F 109.5 . . ?
C12 C15' H15D 109.5 . . ?
C12 C15' H15E 109.5 . . ?
H15D C15' H15E 109.5 . . ?
C12 C15' H15F 109.5 . . ?
H15D C15' H15F 109.5 . . ?
H15E C15' H15F 109.5 . . ?

loop_
_geom_bond_atom_site_label_1
_geom_bond_atom_site_label_2
_geom_bond_distance
_geom_bond_site_symmetry_2
_geom_bond_publ_flag
Cu1 N33 1.905(3) . ?
Cu1 N2 2.091(3) . ?
Cu1 N5 2.116(3) . ?
Cu1 N4 2.117(3) . ?
Cl1 C41 1.757(5) . ?
P1 F1 1.591(3) . ?
P1 F2 1.599(3) . ?
P1 F6 1.599(3) . ?
P1 F5 1.601(3) . ?
P1 F3 1.607(3) . ?
P1 F4 1.615(3) . ?
N1 N2 1.353(4) . ?
N1 C2 1.355(5) . ?
N1 C1 1.456(5) . ?
C1 N3 1.450(5) . ?
C1 C16 1.521(5) . ?
C1 H1 1.0000 . ?
Cl2 C41 1.745(5) . ?
N2 C4 1.342(5) . ?
C2 C3 1.367(6) . ?
C2 H2 0.9500 . ?
N3 C9 1.344(5) . ?
N3 N4 1.365(4) . ?
C3 C4 1.398(5) . ?
C3 H3 0.9500 . ?
N4 C11 1.341(5) . ?
C4 C5 1.518(5) . ?
N5 C16 1.337(5) . ?
N5 C20 1.351(5) . ?
C5 C8 1.528(6) . ?
C5 C6 1.532(6) . ?
C5 C7 1.537(6) . ?
C6 H6A 0.9800 . ?
C6 H6B 0.9800 . ?
C6 H6C 0.9800 . ?
C7 H7A 0.9800 . ?
C7 H7B 0.9800 . ?
C7 H7C 0.9800 . ?
C8 H8A 0.9800 . ?
C8 H8B 0.9800 . ?
C8 H8C 0.9800 . ?
C9 C10 1.364(6) . ?
C9 H9 0.9500 . ?
C10 C11 1.405(6) . ?
C10 H10 0.9500 . ?
C11 C12 1.508(5) . ?
C12 C13 1.471(9) . ?
C12 C14' 1.503(9) . ?
C12 C15 1.517(9) . ?
C12 C15' 1.550(9) . ?
C12 C14 1.591(10) . ?
C12 C13' 1.611(9) . ?
C16 C17 1.381(5) . ?
C17 C18 1.390(6) . ?
C17 H17 0.9500 . ?
C18 C19 1.377(6) . ?
C18 H18 0.9500 . ?
C19 C20 1.397(5) . ?
C19 H19 0.9500 . ?
C20 C21 1.506(5) . ?
C21 C21 1.535(7) 3_556 ?
C21 H21A 0.9900 . ?
C21 H21B 0.9900 . ?
C31 C32 1.470(6) . ?
C31 H31A 0.9800 . ?
C31 H31B 0.9800 . ?
C31 H31C 0.9800 . ?
C32 N33 1.131(5) . ?
C41 H41A 0.9900 . ?
C41 H41B 0.9900 . ?
C13 H13A 0.9800 . ?
C13 H13B 0.9800 . ?
C13 H13C 0.9800 . ?
C14 H14A 0.9800 . ?
C14 H14B 0.9800 . ?
C14 H14C 0.9800 . ?
C15 H15A 0.9800 . ?
C15 H15B 0.9800 . ?
C15 H15C 0.9800 . ?
C13' H13D 0.9800 . ?
C13' H13E 0.9800 . ?
C13' H13F 0.9800 . ?
C14' H14D 0.9800 . ?
C14' H14E 0.9800 . ?
C14' H14F 0.9800 . ?
C15' H15D 0.9800 . ?
C15' H15E 0.9800 . ?
C15' H15F 0.9800 . ?

loop_
_geom_hbond_atom_site_label_D
_geom_hbond_atom_site_label_H
_geom_hbond_atom_site_label_A
_geom_hbond_distance_DH
_geom_hbond_distance_HA
_geom_hbond_distance_DA
_geom_hbond_angle_DHA
_geom_hbond_site_symmetry_A
_geom_hbond_publ_flag
C1 H1 F4 1.00 2.25 3.164(4) 151.9 . yes
C9 H9 F4 0.95 2.55 3.211(5) 127.2 . yes
C10 H10 F5 0.95 2.44 3.266(5) 145.0 3_666 yes
C31 H31B F6 0.98 2.42 3.332(5) 154.5 4_566 yes
C41 H41A F5 0.99 2.44 3.159(5) 129.1 . yes

loop_
_geom_torsion_atom_site_label_1
_geom_torsion_atom_site_label_2
_geom_torsion_atom_site_label_3
_geom_torsion_atom_site_label_4
_geom_torsion
_geom_torsion_site_symmetry_1
_geom_torsion_site_symmetry_2
_geom_torsion_site_symmetry_3
_geom_torsion_site_symmetry_4
_geom_torsion_publ_flag
N2 N1 C1 N3 -59.8(4) . . . . ?
C2 N1 C1 N3 120.6(4) . . . . ?
N2 N1 C1 C16 65.7(4) . . . . ?
C2 N1 C1 C16 -113.9(4) . . . . ?
C2 N1 N2 C4 0.5(4) . . . . ?
C1 N1 N2 C4 -179.2(3) . . . . ?
C2 N1 N2 Cu1 174.3(2) . . . . ?
C1 N1 N2 Cu1 -5.3(4) . . . . ?
N2 N1 C2 C3 -0.6(4) . . . . ?
C1 N1 C2 C3 179.0(3) . . . . ?
N1 C1 N3 C9 -109.0(4) . . . . ?
C16 C1 N3 C9 124.6(4) . . . . ?
N1 C1 N3 N4 70.7(4) . . . . ?
C16 C1 N3 N4 -55.7(4) . . . . ?
N1 C2 C3 C4 0.5(4) . . . . ?
C9 N3 N4 C11 -0.6(4) . . . . ?
C1 N3 N4 C11 179.6(3) . . . . ?
C9 N3 N4 Cu1 168.6(3) . . . . ?
C1 N3 N4 Cu1 -11.1(4) . . . . ?
N1 N2 C4 C3 -0.1(4) . . . . ?
Cu1 N2 C4 C3 -170.8(3) . . . . ?
N1 N2 C4 C5 177.4(3) . . . . ?
Cu1 N2 C4 C5 6.7(6) . . . . ?
C2 C3 C4 N2 -0.3(4) . . . . ?
C2 C3 C4 C5 -177.5(4) . . . . ?
N2 C4 C5 C8 174.6(4) . . . . ?
C3 C4 C5 C8 -8.4(6) . . . . ?
N2 C4 C5 C6 54.4(5) . . . . ?
C3 C4 C5 C6 -128.6(4) . . . . ?
N2 C4 C5 C7 -65.6(5) . . . . ?
C3 C4 C5 C7 111.4(5) . . . . ?
N4 N3 C9 C10 0.2(5) . . . . ?
C1 N3 C9 C10 180.0(4) . . . . ?
N3 C9 C10 C11 0.2(5) . . . . ?
N3 N4 C11 C10 0.8(4) . . . . ?
Cu1 N4 C11 C10 -162.6(3) . . . . ?
N3 N4 C11 C12 178.0(3) . . . . ?
Cu1 N4 C11 C12 14.6(7) . . . . ?
C9 C10 C11 N4 -0.6(5) . . . . ?
C9 C10 C11 C12 -177.8(4) . . . . ?
N4 C11 C12 C13 175.4(5) . . . . ?
C10 C11 C12 C13 -7.8(7) . . . . ?
N4 C11 C12 C14' -1.7(7) . . . . ?
C10 C11 C12 C14' 175.1(5) . . . . ?
N4 C11 C12 C15 -58.6(6) . . . . ?
C10 C11 C12 C15 118.2(6) . . . . ?
N4 C11 C12 C15' 128.1(5) . . . . ?
C10 C11 C12 C15' -55.2(7) . . . . ?
N4 C11 C12 C14 57.8(6) . . . . ?
C10 C11 C12 C14 -125.5(5) . . . . ?
N4 C11 C12 C13' -119.5(5) . . . . ?
C10 C11 C12 C13' 57.3(6) . . . . ?
C20 N5 C16 C17 -2.5(5) . . . . ?
Cu1 N5 C16 C17 165.5(3) . . . . ?
C20 N5 C16 C1 -180.0(3) . . . . ?
Cu1 N5 C16 C1 -12.0(4) . . . . ?
N3 C1 C16 N5 71.5(4) . . . . ?
N1 C1 C16 N5 -53.5(4) . . . . ?
N3 C1 C16 C17 -106.1(4) . . . . ?
N1 C1 C16 C17 128.9(4) . . . . ?
N5 C16 C17 C18 -1.2(6) . . . . ?
C1 C16 C17 C18 176.2(4) . . . . ?
C16 C17 C18 C19 2.6(6) . . . . ?
C17 C18 C19 C20 -0.4(6) . . . . ?
C16 N5 C20 C19 4.8(5) . . . . ?
Cu1 N5 C20 C19 -161.4(3) . . . . ?
C16 N5 C20 C21 -173.2(3) . . . . ?
Cu1 N5 C20 C21 20.6(5) . . . . ?
C18 C19 C20 N5 -3.4(6) . . . . ?
C18 C19 C20 C21 174.5(4) . . . . ?
N5 C20 C21 C21 78.0(5) . . . 3_556 ?
C19 C20 C21 C21 -100.0(5) . . . 3_556 ?
